data_4309224
loop_
_publ_author_name
'Marty W. DeGroot'
'Nicholas J. Taylor'
'John F. Corrigan'

_publ_contact_author_address
;Department of Chemistry
The University of Western Ontario
London, Ontario, Canada
N6A 5B7
;
_publ_contact_author_email corrigan@uwo.ca
_publ_contact_author_fax (519)661-3022
_publ_contact_author_name 'John F. Corrigan'
_publ_contact_author_phone (519)661-2111x86387
_publ_section_title
;
Controlled Synthesis of Ternary II-II'-VI Nanoclusters and the
Effects of Metal Ion Distribution on Their Spectral Properties
;
_journal_name_full 'Inorganic Chemistry'
_journal_page_first 5447
_journal_page_last 5458
_journal_paper_doi 10.1021/ic0481576
_journal_volume 44
_journal_year 2005
_chemical_formula_sum 'C108 H144 Cd3 Hg7 P4 Se16'
_chemical_formula_weight 4570.80
_space_group_IT_number 217
_symmetry_cell_setting cubic
_symmetry_Int_Tables_number 217
_symmetry_space_group_name_Hall 'I -4 2 3'
_symmetry_space_group_name_H-M 'I -4 3 m'
_atom_sites_solution_hydrogens geom
_atom_sites_solution_primary direct
_atom_sites_solution_secondary difmap
_audit_creation_method SHELXL-97
_cell_angle_alpha 90.00
_cell_angle_beta 90.00
_cell_angle_gamma 90.00
_cell_formula_units_Z 2
_cell_length_a 18.6251(5)
_cell_length_b 18.6251(5)
_cell_length_c 18.6251(5)
_cell_measurement_reflns_used 1915
_cell_measurement_temperature 150(2)
_cell_volume 6460.9(3)
_computing_cell_refinement DenzoSMN
_computing_data_collection 'Nonius Collect'
_computing_data_reduction DenzoSMN
_computing_molecular_graphics SCHAKAL
_computing_publication_material 'Bruker SHELXTL'
_computing_structure_refinement 'SHELXL-97 (Sheldrick, 1997)'
_computing_structure_solution 'SHELXS-97 (Sheldrick, 1990)'
_diffrn_ambient_temperature 200(2)
_diffrn_measured_fraction_theta_full 0.998
_diffrn_measured_fraction_theta_max 0.998
_diffrn_measurement_device_type 'Nonius KappaCCD'
_diffrn_measurement_method 'Phi frames plus omega to complete'
_diffrn_radiation_monochromator graphite
_diffrn_radiation_probe x-ray
_diffrn_radiation_type MoK\a
_diffrn_radiation_wavelength 0.71073
_diffrn_reflns_av_R_equivalents 0.0345
_diffrn_reflns_av_sigmaI/netI 0.0277
_diffrn_reflns_limit_h_max 22
_diffrn_reflns_limit_h_min -22
_diffrn_reflns_limit_k_max 15
_diffrn_reflns_limit_k_min -15
_diffrn_reflns_limit_l_max 15
_diffrn_reflns_limit_l_min -15
_diffrn_reflns_number 1915
_diffrn_reflns_theta_full 24.98
_diffrn_reflns_theta_max 24.98
_diffrn_reflns_theta_min 2.19
_diffrn_source 'fine-focus sealed tube'
_exptl_absorpt_coefficient_mu 13.363
_exptl_absorpt_correction_type integration
_exptl_crystal_colour orange
_exptl_crystal_density_diffrn 2.350
_exptl_crystal_density_method 'not measured'
_exptl_crystal_description block
_exptl_crystal_F_000 4200
_exptl_crystal_recrystallization_method 'overlayering reaction solution (toluene) with heptane'
_exptl_crystal_size_max 0.50
_exptl_crystal_size_mid 0.45
_exptl_crystal_size_min 0.28
_refine_diff_density_max 1.163
_refine_diff_density_min -0.843
_refine_diff_density_rms 0.131
_refine_ls_abs_structure_details 'Flack H D (1983), Acta Cryst. A39, 876-881'
_refine_ls_abs_structure_Flack 0.05(3)
_refine_ls_extinction_method none
_refine_ls_goodness_of_fit_ref 1.018
_refine_ls_hydrogen_treatment mixed
_refine_ls_matrix_type full
_refine_ls_number_parameters 51
_refine_ls_number_reflns 1093
_refine_ls_number_restraints 2
_refine_ls_restrained_S_all 1.018
_refine_ls_R_factor_all 0.0630
_refine_ls_R_factor_gt 0.0412
_refine_ls_shift/su_max 0.000
_refine_ls_shift/su_mean 0.000
_refine_ls_structure_factor_coef Fsqd
_refine_ls_weighting_details 'calc w=1/[\s^2^(Fo^2^)+(0.0814P)^2^+12.2570P] where P=(Fo^2^+2Fc^2^)/3'
_refine_ls_weighting_scheme calc
_refine_ls_wR_factor_gt 0.1111
_refine_ls_wR_factor_ref 0.1244
_reflns_number_gt 837
_reflns_number_total 1093
_reflns_threshold_expression >2sigma(I)
_cod_data_source_file ic0481576si20041230_030536_4.cif
_cod_data_source_block complex5
_cod_depositor_comments
;
The following automatic conversions were performed:
'_exptl_absorpt_correction_type' value 'Integration' changed to
'integration' according to
'/home/saulius/struct/CIF-dictionaries/cif_core.dic' dictionary named
'cif_core.dic' version 2.4.1 from 2010-06-29.

Automatic conversion script
Id: cif_fix_enum 1527 2010-12-29 10:47:43Z saulius 
;
_cod_database_code 4309224

loop_
_symmetry_equiv_pos_as_xyz
'x, y, z'
'-x, -y, z'
'-x, y, -z'
'x, -y, -z'
'z, x, y'
'z, -x, -y'
'-z, -x, y'
'-z, x, -y'
'y, z, x'
'-y, z, -x'
'y, -z, -x'
'-y, -z, x'
'y, x, z'
'-y, -x, z'
'y, -x, -z'
'-y, x, -z'
'x, z, y'
'-x, z, -y'
'-x, -z, y'
'x, -z, -y'
'z, y, x'
'z, -y, -x'
'-z, y, -x'
'-z, -y, x'
'x+1/2, y+1/2, z+1/2'
'-x+1/2, -y+1/2, z+1/2'
'-x+1/2, y+1/2, -z+1/2'
'x+1/2, -y+1/2, -z+1/2'
'z+1/2, x+1/2, y+1/2'
'z+1/2, -x+1/2, -y+1/2'
'-z+1/2, -x+1/2, y+1/2'
'-z+1/2, x+1/2, -y+1/2'
'y+1/2, z+1/2, x+1/2'
'-y+1/2, z+1/2, -x+1/2'
'y+1/2, -z+1/2, -x+1/2'
'-y+1/2, -z+1/2, x+1/2'
'y+1/2, x+1/2, z+1/2'
'-y+1/2, -x+1/2, z+1/2'
'y+1/2, -x+1/2, -z+1/2'
'-y+1/2, x+1/2, -z+1/2'
'x+1/2, z+1/2, y+1/2'
'-x+1/2, z+1/2, -y+1/2'
'-x+1/2, -z+1/2, y+1/2'
'x+1/2, -z+1/2, -y+1/2'
'z+1/2, y+1/2, x+1/2'
'z+1/2, -y+1/2, -x+1/2'
'-z+1/2, y+1/2, -x+1/2'
'-z+1/2, -y+1/2, x+1/2'

loop_
_atom_site_label
_atom_site_type_symbol
_atom_site_fract_x
_atom_site_fract_y
_atom_site_fract_z
_atom_site_U_iso_or_equiv
_atom_site_adp_type
_atom_site_occupancy
_atom_site_symmetry_multiplicity
_atom_site_calc_flag
_atom_site_refinement_flags
_atom_site_disorder_assembly
_atom_site_disorder_group
Hg1 Hg 0.15956(4) 0.15956(4) 0.84044(4) 0.0726(4) Uani 1 6 d S . .
Hg2 Hg 0.1384(11) 0.0000 1.0000 0.070(3) Uani 0.30 4 d SP . 1
Cd2 Cd 0.1492(8) 0.0000 1.0000 0.061(2) Uani 0.70 4 d SP . 2
Se3 Se 0.08970(10) 0.08970(10) 1.08970(10) 0.0720(8) Uani 1 6 d S . .
P1 P 0.2369(2) 0.2369(2) 0.7631(2) 0.077(2) Uani 1 6 d S . .
Se2 Se 0.23443(13) 0.10313(14) 0.94738(15) 0.0709(7) Uani 0.50 1 d P . .
C35 C 0.3088(8) 0.0567(9) 0.8987(9) 0.070(6) Uiso 0.50 1 d PG . -2
C36 C 0.3776(10) 0.0685(9) 0.9250(8) 0.111(7) Uiso 0.50 1 d PG . -2
H36A H 0.3845 0.0981 0.9647 0.133 Uiso 0.50 1 calc PR . -2
C37 C 0.4362(7) 0.0361(13) 0.8920(11) 0.162(16) Uiso 0.50 1 d PG . -2
H37A H 0.4823 0.0440 0.9096 0.194 Uiso 0.50 1 calc PR . -2
C38 C 0.4260(9) -0.0081(13) 0.8328(11) 0.111(9) Uiso 0.50 1 d PG . -2
H38A H 0.4652 -0.0297 0.8107 0.133 Uiso 0.50 1 calc PR . -2
C39 C 0.3572(11) -0.0199(11) 0.8065(10) 0.149(14) Uiso 0.50 1 d PG . -2
H39A H 0.3503 -0.0495 0.7669 0.179 Uiso 0.50 1 calc PR . -2
C40 C 0.2985(8) 0.0125(10) 0.8395(11) 0.106(9) Uiso 0.50 1 d PG . -2
H40A H 0.2525 0.0045 0.8219 0.127 Uiso 0.50 1 calc PR . -2
C1 C 0.3332(16) 0.2379(17) 0.7875(14) 0.122(11) Uiso 0.50 1 d PD A -2
C2 C 0.3320(19) 0.271(2) 0.8598(15) 0.132(11) Uiso 0.50 1 d PD A -2
C3 C 0.409(2) 0.282(3) 0.877(3) 0.20(3) Uiso 0.50 1 d PD A -2

loop_
_atom_site_aniso_label
_atom_site_aniso_U_11
_atom_site_aniso_U_22
_atom_site_aniso_U_33
_atom_site_aniso_U_23
_atom_site_aniso_U_13
_atom_site_aniso_U_12
Hg1 0.0726(4) 0.0726(4) 0.0726(4) -0.0039(3) -0.0039(3) 0.0039(3)
Hg2 0.058(5) 0.076(4) 0.076(4) 0.018(4) 0.000 0.000
Cd2 0.056(4) 0.064(2) 0.064(2) -0.010(3) 0.000 0.000
Se3 0.0720(8) 0.0720(8) 0.0720(8) -0.0001(9) -0.0001(9) -0.0001(9)
P1 0.077(2) 0.077(2) 0.077(2) 0.002(2) 0.002(2) -0.002(2)
Se2 0.0598(13) 0.0756(13) 0.0775(15) 0.0062(11) -0.0084(10) -0.0057(11)

loop_
_atom_type_symbol
_atom_type_description
_atom_type_scat_dispersion_real
_atom_type_scat_dispersion_imag
_atom_type_scat_source
C C 0.0033 0.0016 'International Tables Vol C Tables 4.2.6.8 and 6.1.1.4'
H H 0.0000 0.0000 'International Tables Vol C Tables 4.2.6.8 and 6.1.1.4'
P P 0.1023 0.0942 'International Tables Vol C Tables 4.2.6.8 and 6.1.1.4'
Se Se -0.0929 2.2259 'International Tables Vol C Tables 4.2.6.8 and 6.1.1.4'
Cd Cd -0.8075 1.2024 'International Tables Vol C Tables 4.2.6.8 and 6.1.1.4'
Hg Hg -2.3894 9.2266 'International Tables Vol C Tables 4.2.6.8 and 6.1.1.4'

loop_
_geom_angle_atom_site_label_1
_geom_angle_atom_site_label_2
_geom_angle_atom_site_label_3
_geom_angle
_geom_angle_site_symmetry_1
_geom_angle_site_symmetry_3
_geom_angle_publ_flag
P1 Hg1 Se2 111.05(6) . 11_566 ?
P1 Hg1 Se2 111.05(6) . 23_656 ?
Se2 Hg1 Se2 29.09(12) 11_566 23_656 ?
P1 Hg1 Se2 111.05(6) . . ?
Se2 Hg1 Se2 107.84(6) 11_566 . ?
Se2 Hg1 Se2 129.37(12) 23_656 . ?
P1 Hg1 Se2 111.05(6) . 20_566 ?
Se2 Hg1 Se2 81.51(13) 11_566 20_566 ?
Se2 Hg1 Se2 107.84(6) 23_656 20_566 ?
Se2 Hg1 Se2 29.09(12) . 20_566 ?
P1 Hg1 Se2 111.05(6) . 13 ?
Se2 Hg1 Se2 129.37(12) 11_566 13 ?
Se2 Hg1 Se2 107.84(6) 23_656 13 ?
Se2 Hg1 Se2 81.51(13) . 13 ?
Se2 Hg1 Se2 107.84(6) 20_566 13 ?
P1 Hg1 Se2 111.05(6) . 8_656 ?
Se2 Hg1 Se2 107.84(6) 11_566 8_656 ?
Se2 Hg1 Se2 81.51(13) 23_656 8_656 ?
Se2 Hg1 Se2 107.84(6) . 8_656 ?
Se2 Hg1 Se2 129.37(12) 20_566 8_656 ?
Se2 Hg1 Se2 29.09(12) 13 8_656 ?
Se3 Hg2 Se3 138.0(9) 4_557 . ?
Se3 Hg2 Se2 90.41(17) 4_557 20_566 ?
Se3 Hg2 Se2 116.8(2) . 20_566 ?
Se3 Hg2 Se2 116.8(2) 4_557 . ?
Se3 Hg2 Se2 90.41(17) . . ?
Se2 Hg2 Se2 27.48(18) 20_566 . ?
Se3 Hg2 Se2 90.41(17) 4_557 4_557 ?
Se3 Hg2 Se2 116.8(2) . 4_557 ?
Se2 Hg2 Se2 94.1(6) 20_566 4_557 ?
Se2 Hg2 Se2 100.7(7) . 4_557 ?
Se3 Hg2 Se2 116.8(2) 4_557 17_546 ?
Se3 Hg2 Se2 90.41(17) . 17_546 ?
Se2 Hg2 Se2 100.7(7) 20_566 17_546 ?
Se2 Hg2 Se2 94.1(6) . 17_546 ?
Se2 Hg2 Se2 27.48(18) 4_557 17_546 ?
Se3 Cd2 Se3 129.8(6) 4_557 . ?
Se3 Cd2 Se2 91.53(10) 4_557 20_566 ?
Se3 Cd2 Se2 118.47(12) . 20_566 ?
Se3 Cd2 Se2 118.47(12) 4_557 . ?
Se3 Cd2 Se2 91.53(10) . . ?
Se2 Cd2 Se2 28.77(16) 20_566 . ?
Se3 Cd2 Se2 91.53(10) 4_557 4_557 ?
Se3 Cd2 Se2 118.47(12) . 4_557 ?
Se2 Cd2 Se2 100.0(5) 20_566 4_557 ?
Se2 Cd2 Se2 107.3(5) . 4_557 ?
Se3 Cd2 Se2 118.47(12) 4_557 17_546 ?
Se3 Cd2 Se2 91.53(10) . 17_546 ?
Se2 Cd2 Se2 107.3(5) 20_566 17_546 ?
Se2 Cd2 Se2 100.0(5) . 17_546 ?
Se2 Cd2 Se2 28.77(16) 4_557 17_546 ?
Hg2 Se3 Hg2 92.2(6) 9_546 . ?
Hg2 Se3 Hg2 92.2(6) 9_546 5_456 ?
Hg2 Se3 Hg2 92.2(6) . 5_456 ?
Hg2 Se3 Cd2 4.1(7) 9_546 9_546 ?
Hg2 Se3 Cd2 94.99(14) . 9_546 ?
Hg2 Se3 Cd2 94.99(14) 5_456 9_546 ?
Hg2 Se3 Cd2 94.99(14) 9_546 . ?
Hg2 Se3 Cd2 4.1(7) . . ?
Hg2 Se3 Cd2 94.99(14) 5_456 . ?
Cd2 Se3 Cd2 97.7(4) 9_546 . ?
Hg2 Se3 Cd2 94.99(14) 9_546 5_456 ?
Hg2 Se3 Cd2 94.99(14) . 5_456 ?
Hg2 Se3 Cd2 4.1(7) 5_456 5_456 ?
Cd2 Se3 Cd2 97.7(4) 9_546 5_456 ?
Cd2 Se3 Cd2 97.7(4) . 5_456 ?
C1 P1 C1 85(2) 20_566 11_566 ?
C1 P1 C1 103.4(11) 20_566 23_656 ?
C1 P1 C1 20.9(18) 11_566 23_656 ?
C1 P1 C1 20.9(18) 20_566 . ?
C1 P1 C1 103.4(11) 11_566 . ?
C1 P1 C1 118.5(17) 23_656 . ?
C1 P1 C1 103.4(11) 20_566 13 ?
C1 P1 C1 118.5(17) 11_566 13 ?
C1 P1 C1 103.4(11) 23_656 13 ?
C1 P1 C1 85(2) . 13 ?
C1 P1 C1 118.5(17) 20_566 8_656 ?
C1 P1 C1 103.4(11) 11_566 8_656 ?
C1 P1 C1 85(2) 23_656 8_656 ?
C1 P1 C1 103.4(11) . 8_656 ?
C1 P1 C1 20.9(18) 13 8_656 ?
C1 P1 Hg1 115.0(9) 20_566 . ?
C1 P1 Hg1 115.0(9) 11_566 . ?
C1 P1 Hg1 115.0(9) 23_656 . ?
C1 P1 Hg1 115.0(9) . . ?
C1 P1 Hg1 115.0(9) 13 . ?
C1 P1 Hg1 115.0(9) 8_656 . ?
Se2 Se2 C35 86.8(7) 20_566 20_566 ?
Se2 Se2 C40 136.6(11) 20_566 20_566 ?
C35 Se2 C40 50.5(9) 20_566 20_566 ?
Se2 Se2 C35 47.9(5) 20_566 . ?
C35 Se2 C35 38.9(11) 20_566 . ?
C40 Se2 C35 89.1(15) 20_566 . ?
Se2 Se2 Hg1 75.45(6) 20_566 . ?
C35 Se2 Hg1 119.6(7) 20_566 . ?
C40 Se2 Hg1 115.7(12) 20_566 . ?
C35 Se2 Hg1 102.1(6) . . ?
Se2 Se2 Cd2 75.62(8) 20_566 . ?
C35 Se2 Cd2 126.4(8) 20_566 . ?
C40 Se2 Cd2 132.8(12) 20_566 . ?
C35 Se2 Cd2 106.6(6) . . ?
Hg1 Se2 Cd2 104.3(2) . . ?
Se2 Se2 Hg2 76.26(9) 20_566 . ?
C35 Se2 Hg2 129.7(8) 20_566 . ?
C40 Se2 Hg2 134.2(12) 20_566 . ?
C35 Se2 Hg2 109.0(6) . . ?
Hg1 Se2 Hg2 101.5(3) . . ?
Cd2 Se2 Hg2 3.3(6) . . ?
Se2 C35 C36 159.7(12) 20_566 . ?
Se2 C35 C40 79.1(11) 20_566 . ?
C36 C35 C40 120.0 . . ?
Se2 C35 Se2 45.3(5) 20_566 . ?
C36 C35 Se2 116.1(10) . . ?
C40 C35 Se2 123.9(10) . . ?
C37 C36 C35 120.0 . . ?
C38 C37 C36 120.0 . . ?
C37 C38 C39 120.0 . . ?
C38 C39 C40 120.0 . . ?
C39 C40 C35 120.0 . . ?
C39 C40 Se2 168.7(9) . 20_566 ?
C35 C40 Se2 50.4(8) . 20_566 ?
C2 C1 P1 102(2) . . ?
C1 C2 C3 104(3) . . ?

loop_
_geom_bond_atom_site_label_1
_geom_bond_atom_site_label_2
_geom_bond_distance
_geom_bond_site_symmetry_2
_geom_bond_publ_flag
Hg1 P1 2.496(8) . ?
Hg1 Se2 2.649(2) 11_566 ?
Hg1 Se2 2.649(2) 23_656 ?
Hg1 Se2 2.649(2) . ?
Hg1 Se2 2.649(2) 20_566 ?
Hg1 Se2 2.649(2) 13 ?
Hg1 Se2 2.649(2) 8_656 ?
Hg2 Se3 2.531(8) 4_557 ?
Hg2 Se3 2.531(8) . ?
Hg2 Se2 2.801(13) 20_566 ?
Hg2 Se2 2.801(13) . ?
Hg2 Se2 2.801(13) 4_557 ?
Hg2 Se2 2.801(13) 17_546 ?
Cd2 Se3 2.609(7) 4_557 ?
Cd2 Se3 2.609(7) . ?
Cd2 Se2 2.678(9) 20_566 ?
Cd2 Se2 2.678(9) . ?
Cd2 Se2 2.678(9) 4_557 ?
Cd2 Se2 2.678(9) 17_546 ?
Se3 Hg2 2.531(8) 9_546 ?
Se3 Hg2 2.531(8) 5_456 ?
Se3 Cd2 2.609(7) 9_546 ?
Se3 Cd2 2.609(7) 5_456 ?
P1 C1 1.85(3) 20_566 ?
P1 C1 1.85(3) 11_566 ?
P1 C1 1.85(3) 23_656 ?
P1 C1 1.85(3) . ?
P1 C1 1.85(3) 13 ?
P1 C1 1.85(3) 8_656 ?
Se2 Se2 1.331(6) 20_566 ?
Se2 C35 1.387(15) 20_566 ?
Se2 C40 1.77(2) 20_566 ?
Se2 C35 1.867(14) . ?
C35 Se2 1.387(15) 20_566 ?
C35 C36 1.3900 . ?
C35 C40 1.3900 . ?
C36 C37 1.3900 . ?
C37 C38 1.3900 . ?
C38 C39 1.3900 . ?
C39 C40 1.3900 . ?
C40 Se2 1.769(19) 20_566 ?
C1 C2 1.481(18) . ?
C2 C3 1.49(2) . ?
